data_7009279
loop_
_publ_author_name
'Umbarkar, Shubhangi'
'Sekar, Perumal'
'Scheer, Manfred'

_publ_section_title
;
 Chromium complexes with mixed Group 15 elements as ligands. Synthesis
 and characterisation of the first cyclo-P2As ligand in
 [CrCp(CO)2(\h3-P2As)]&#x200A;&#x2020;
;
_journal_issue 7
_journal_name_full 'Journal of the Chemical Society, Dalton Transactions'
_journal_page_first 1135
_journal_paper_doi 10.1039/a909717a
_journal_year 2000
_chemical_formula_sum 'C14 H10 As0.25 Cr2 O4 P5.75'
_chemical_formula_weight 542.92
_chemical_name_systematic
; 
 ? 
;
_space_group_IT_number 14
_symmetry_cell_setting monoclinic
_symmetry_space_group_name_Hall '-P 2ybc'
_symmetry_space_group_name_H-M 'P 1 21/c 1'
_atom_sites_solution_hydrogens geom
_atom_sites_solution_primary direct
_atom_sites_solution_secondary difmap
_audit_creation_method SHELXL-97
_cell_angle_alpha 90.00
_cell_angle_beta 114.99(3)
_cell_angle_gamma 90.00
_cell_formula_units_Z 4
_cell_length_a 11.287(2)
_cell_length_b 14.365(3)
_cell_length_c 13.237(3)
_cell_measurement_reflns_used 1945
_cell_measurement_temperature 190(1)
_cell_measurement_theta_max 26.00
_cell_measurement_theta_min 2.44
_cell_volume 1945.3(8)
_computing_cell_refinement 'STOE IPDS software'
_computing_data_collection 'STOE IPDS software'
_computing_data_reduction 'STOE IPDS software'
_computing_molecular_graphics SIEMENS-XP
_computing_publication_material SHELXL-97
_computing_structure_refinement 'SHELXL-97 (Sheldrick, 1997)'
_computing_structure_solution 'SHELXS-97 (Sheldrick, 1990)'
_diffrn_ambient_temperature 190(1)
_diffrn_measured_fraction_theta_full 0.892
_diffrn_measured_fraction_theta_max 0.892
_diffrn_measurement_device_type 'STOE IPDS'
_diffrn_radiation_monochromator graphite
_diffrn_radiation_source 'fine-focus sealed tube'
_diffrn_radiation_type MoK\a
_diffrn_radiation_wavelength 0.71073
_diffrn_reflns_av_R_equivalents 0.0541
_diffrn_reflns_av_sigmaI/netI 0.0427
_diffrn_reflns_limit_h_max 13
_diffrn_reflns_limit_h_min -13
_diffrn_reflns_limit_k_max 14
_diffrn_reflns_limit_k_min -17
_diffrn_reflns_limit_l_max 16
_diffrn_reflns_limit_l_min -12
_diffrn_reflns_number 8261
_diffrn_reflns_theta_full 26.00
_diffrn_reflns_theta_max 26.00
_diffrn_reflns_theta_min 2.44
_exptl_absorpt_coefficient_mu 2.025
_exptl_absorpt_correction_T_max 0.8912
_exptl_absorpt_correction_T_min 0.6823
_exptl_absorpt_correction_type numerical
_exptl_absorpt_process_details 'program faceit'
_exptl_crystal_colour red
_exptl_crystal_density_diffrn 1.854
_exptl_crystal_density_method 'not measured'
_exptl_crystal_description plate
_exptl_crystal_F_000 1074
_exptl_crystal_size_max 0.20
_exptl_crystal_size_mid 0.10
_exptl_crystal_size_min 0.02
_refine_diff_density_max 0.508
_refine_diff_density_min -0.623
_refine_diff_density_rms 0.087
_refine_ls_extinction_method none
_refine_ls_goodness_of_fit_ref 1.032
_refine_ls_hydrogen_treatment mixed
_refine_ls_matrix_type full
_refine_ls_number_parameters 237
_refine_ls_number_reflns 3414
_refine_ls_number_restraints 0
_refine_ls_restrained_S_all 1.032
_refine_ls_R_factor_all 0.0560
_refine_ls_R_factor_gt 0.0403
_refine_ls_shift/su_max 0.001
_refine_ls_shift/su_mean 0.000
_refine_ls_structure_factor_coef Fsqd
_refine_ls_weighting_details 'calc w=1/[\s^2^(Fo^2^)+(0.0715P)^2^+1.0233P] where P=(Fo^2^+2Fc^2^)/3'
_refine_ls_weighting_scheme calc
_refine_ls_wR_factor_gt 0.1044
_refine_ls_wR_factor_ref 0.1162
_reflns_number_gt 2692
_reflns_number_total 3414
_reflns_threshold_expression >2sigma(I)
_cod_data_source_file a909717a.txt
_cod_data_source_block cr
_cod_depositor_comments
;
The following automatic conversions were performed:
'_atom_site_symetry_multiplicity' tag replaced with
'_atom_site_symmetry_multiplicity'.

Automatic conversion script
Id: cif_correct_tags 1440 2010-10-19 06:21:57Z saulius 
;
_cod_original_cell_volume 1945.3(7)
_cod_original_sg_symbol_H-M P2(1)/c
_cod_database_code 7009279

loop_
_symmetry_equiv_pos_as_xyz
'x, y, z'
'-x, y+1/2, -z+1/2'
'-x, -y, -z'
'x, -y-1/2, z-1/2'

loop_
_atom_site_label
_atom_site_type_symbol
_atom_site_fract_x
_atom_site_fract_y
_atom_site_fract_z
_atom_site_U_iso_or_equiv
_atom_site_adp_type
_atom_site_occupancy
_atom_site_symmetry_multiplicity
_atom_site_calc_flag
_atom_site_refinement_flags
_atom_site_disorder_assembly
_atom_site_disorder_group
Cr1 Cr 0.97337(5) 0.14809(4) 0.73747(5) 0.02236(18) Uani 1 1 d . . .
P1 P 1.09343(9) 0.10953(7) 0.62497(9) 0.0333(3) Uani 0.956(2) 1 d P . .
As1 As 1.09343(9) 0.10953(7) 0.62497(9) 0.0333(3) Uani 0.044(2) 1 d P . .
P2 P 0.98179(11) -0.00123(7) 0.65225(9) 0.0400(3) Uani 0.956(2) 1 d P . .
As2 As 0.98179(11) -0.00123(7) 0.65225(9) 0.0400(3) Uani 0.044(2) 1 d P . .
P3 P 0.88366(10) 0.10567(8) 0.53432(8) 0.0382(3) Uani 0.956(2) 1 d P . .
As3 As 0.88366(10) 0.10567(8) 0.53432(8) 0.0382(3) Uani 0.044(2) 1 d P . .
C1 C 0.9440(4) 0.2645(3) 0.6676(3) 0.0316(8) Uani 1 1 d . . .
O1 O 0.9282(3) 0.3367(2) 0.6271(3) 0.0490(8) Uani 1 1 d . . .
C2 C 0.7941(4) 0.1332(3) 0.6922(4) 0.0318(8) Uani 1 1 d . . .
O2 O 0.6839(3) 0.1253(2) 0.6670(3) 0.0497(8) Uani 1 1 d . . .
C3 C 0.9842(4) 0.1948(4) 0.8971(4) 0.0476(11) Uani 1 1 d . . .
H3 H 0.9157 0.2289 0.9035 0.057 Uiso 1 1 calc R . .
C4 C 0.9969(4) 0.0967(3) 0.8996(4) 0.0427(10) Uani 1 1 d . . .
H4 H 0.9378 0.0532 0.9072 0.051 Uiso 1 1 calc R . .
C5 C 1.1127(3) 0.0751(3) 0.8887(3) 0.0336(8) Uani 1 1 d . . .
H5 H 1.1460 0.0144 0.8886 0.040 Uiso 1 1 calc R . .
C6 C 1.1703(3) 0.1587(3) 0.8783(3) 0.0338(8) Uani 1 1 d . . .
H6 H 1.2491 0.1641 0.8692 0.041 Uiso 1 1 calc R . .
C7 C 1.0925(4) 0.2329(3) 0.8833(4) 0.0447(10) Uani 1 1 d . . .
H7 H 1.1092 0.2971 0.8784 0.054 Uiso 1 1 calc R . .
Cr2 Cr 0.46951(5) 0.40314(4) 0.74001(5) 0.02553(18) Uani 1 1 d . . .
P4 P 0.61713(10) 0.48873(8) 0.67528(11) 0.0441(3) Uani 0.962(3) 1 d P . .
As4 As 0.61713(10) 0.48873(8) 0.67528(11) 0.0441(3) Uani 0.038(3) 1 d P . .
P5 P 0.52646(9) 0.36573(8) 0.58479(9) 0.0400(3) Uani 0.962(3) 1 d P . .
As5 As 0.52646(9) 0.36573(8) 0.58479(9) 0.0400(3) Uani 0.038(3) 1 d P . .
P6 P 0.68260(9) 0.35637(9) 0.75020(10) 0.0450(3) Uani 0.962(3) 1 d P . .
As6 As 0.68260(9) 0.35637(9) 0.75020(10) 0.0450(3) Uani 0.038(3) 1 d P . .
C8 C 0.5532(3) 0.4888(3) 0.8562(3) 0.0321(8) Uani 1 1 d . . .
O3 O 0.5996(3) 0.5405(2) 0.9267(3) 0.0480(8) Uani 1 1 d . . .
C9 C 0.3654(3) 0.4990(3) 0.6527(3) 0.0302(8) Uani 1 1 d . . .
O4 O 0.2994(3) 0.5584(2) 0.6004(3) 0.0428(7) Uani 1 1 d . . .
C10 C 0.3258(4) 0.3715(3) 0.8043(4) 0.0466(11) Uani 1 1 d . . .
H10 H 0.2833 0.4187 0.8270 0.056 Uiso 1 1 calc R . .
C11 C 0.2819(4) 0.3339(3) 0.6964(4) 0.0477(11) Uani 1 1 d . . .
H11 H 0.2047 0.3517 0.6337 0.057 Uiso 1 1 calc R . .
C12 C 0.3710(5) 0.2657(3) 0.6965(5) 0.0528(12) Uani 1 1 d . . .
H12 H 0.3650 0.2295 0.6345 0.063 Uiso 1 1 calc R . .
C13 C 0.4710(5) 0.2610(3) 0.8056(5) 0.0544(13) Uani 1 1 d . . .
H13 H 0.5443 0.2204 0.8298 0.065 Uiso 1 1 calc R . .
C14 C 0.4445(5) 0.3265(3) 0.8732(4) 0.0496(11) Uani 1 1 d . . .
H14 H 0.4963 0.3382 0.9500 0.060 Uiso 1 1 calc R . .

loop_
_atom_site_aniso_label
_atom_site_aniso_U_11
_atom_site_aniso_U_22
_atom_site_aniso_U_33
_atom_site_aniso_U_23
_atom_site_aniso_U_13
_atom_site_aniso_U_12
Cr1 0.0257(3) 0.0204(3) 0.0213(3) 0.0004(2) 0.0102(2) 0.00191(19)
P1 0.0389(5) 0.0343(5) 0.0342(5) -0.0065(4) 0.0227(4) -0.0028(4)
As1 0.0389(5) 0.0343(5) 0.0342(5) -0.0065(4) 0.0227(4) -0.0028(4)
P2 0.0617(6) 0.0236(5) 0.0382(6) -0.0041(4) 0.0246(5) -0.0031(4)
As2 0.0617(6) 0.0236(5) 0.0382(6) -0.0041(4) 0.0246(5) -0.0031(4)
P3 0.0444(5) 0.0411(6) 0.0239(5) -0.0024(4) 0.0093(4) 0.0023(4)
As3 0.0444(5) 0.0411(6) 0.0239(5) -0.0024(4) 0.0093(4) 0.0023(4)
C1 0.0375(18) 0.031(2) 0.028(2) -0.0024(16) 0.0164(15) 0.0006(15)
O1 0.080(2) 0.0246(16) 0.047(2) 0.0083(14) 0.0305(17) 0.0082(14)
C2 0.0358(19) 0.027(2) 0.031(2) 0.0027(16) 0.0129(15) 0.0004(14)
O2 0.0293(14) 0.059(2) 0.058(2) 0.0069(17) 0.0162(14) -0.0038(13)
C3 0.050(2) 0.067(3) 0.023(2) -0.003(2) 0.0132(17) 0.027(2)
C4 0.0362(19) 0.065(3) 0.025(2) 0.0102(19) 0.0122(16) -0.0029(18)
C5 0.0339(18) 0.032(2) 0.027(2) 0.0026(16) 0.0050(14) 0.0071(15)
C6 0.0301(17) 0.038(2) 0.028(2) -0.0028(16) 0.0072(14) -0.0043(14)
C7 0.060(3) 0.028(2) 0.030(2) -0.0104(17) 0.0031(18) 0.0007(18)
Cr2 0.0265(3) 0.0227(3) 0.0267(3) -0.0004(2) 0.0106(2) -0.0010(2)
P4 0.0396(5) 0.0455(7) 0.0560(7) -0.0022(5) 0.0288(5) -0.0077(4)
As4 0.0396(5) 0.0455(7) 0.0560(7) -0.0022(5) 0.0288(5) -0.0077(4)
P5 0.0393(5) 0.0508(7) 0.0299(6) -0.0088(5) 0.0148(4) 0.0008(4)
As5 0.0393(5) 0.0508(7) 0.0299(6) -0.0088(5) 0.0148(4) 0.0008(4)
P6 0.0336(5) 0.0584(8) 0.0387(6) -0.0056(5) 0.0111(4) 0.0144(4)
As6 0.0336(5) 0.0584(8) 0.0387(6) -0.0056(5) 0.0111(4) 0.0144(4)
C8 0.0322(16) 0.032(2) 0.031(2) 0.0017(17) 0.0129(15) 0.0063(15)
O3 0.0432(15) 0.0481(19) 0.044(2) -0.0187(16) 0.0102(13) -0.0014(13)
C9 0.0274(15) 0.034(2) 0.030(2) -0.0067(16) 0.0135(14) -0.0040(15)
O4 0.0397(14) 0.0435(18) 0.0404(18) 0.0089(14) 0.0122(12) 0.0119(13)
C10 0.049(2) 0.044(3) 0.062(3) 0.004(2) 0.039(2) -0.0102(19)
C11 0.039(2) 0.048(3) 0.054(3) 0.004(2) 0.0165(19) -0.0211(19)
C12 0.074(3) 0.033(2) 0.060(3) -0.014(2) 0.037(3) -0.024(2)
C13 0.069(3) 0.029(2) 0.069(4) 0.013(2) 0.033(3) 0.005(2)
C14 0.068(3) 0.044(3) 0.039(3) 0.009(2) 0.024(2) -0.011(2)

loop_
_atom_type_symbol
_atom_type_description
_atom_type_scat_dispersion_real
_atom_type_scat_dispersion_imag
_atom_type_scat_source
C C 0.0033 0.0016 'International Tables Vol C Tables 4.2.6.8 and 6.1.1.4'
H H 0.0000 0.0000 'International Tables Vol C Tables 4.2.6.8 and 6.1.1.4'
O O 0.0106 0.0060 'International Tables Vol C Tables 4.2.6.8 and 6.1.1.4'
P P 0.1023 0.0942 'International Tables Vol C Tables 4.2.6.8 and 6.1.1.4'
As As 0.0499 2.0058 'International Tables Vol C Tables 4.2.6.8 and 6.1.1.4'
Cr Cr 0.3209 0.6236 'International Tables Vol C Tables 4.2.6.8 and 6.1.1.4'

loop_
_geom_angle_atom_site_label_1
_geom_angle_atom_site_label_2
_geom_angle_atom_site_label_3
_geom_angle
_geom_angle_site_symmetry_1
_geom_angle_site_symmetry_3
_geom_angle_publ_flag
C2 Cr1 C1 90.14(16) . . ?
C2 Cr1 C3 87.44(18) . . ?
C1 Cr1 C3 97.49(18) . . ?
C2 Cr1 C4 86.64(17) . . ?
C1 Cr1 C4 135.43(18) . . ?
C3 Cr1 C4 37.98(19) . . ?
C2 Cr1 C7 121.64(18) . . ?
C1 Cr1 C7 81.59(18) . . ?
C3 Cr1 C7 37.94(19) . . ?
C4 Cr1 C7 63.07(18) . . ?
C2 Cr1 C5 119.67(16) . . ?
C1 Cr1 C5 141.11(16) . . ?
C3 Cr1 C5 62.64(16) . . ?
C4 Cr1 C5 37.38(15) . . ?
C7 Cr1 C5 62.05(16) . . ?
C2 Cr1 C6 147.43(17) . . ?
C1 Cr1 C6 105.01(16) . . ?
C3 Cr1 C6 62.43(15) . . ?
C4 Cr1 C6 62.24(15) . . ?
C7 Cr1 C6 36.94(15) . . ?
C5 Cr1 C6 36.74(15) . . ?
C2 Cr1 P2 89.97(13) . . ?
C1 Cr1 P2 126.12(12) . . ?
C3 Cr1 P2 136.32(14) . . ?
C4 Cr1 P2 98.35(14) . . ?
C7 Cr1 P2 139.77(12) . . ?
C5 Cr1 P2 81.42(11) . . ?
C6 Cr1 P2 103.12(11) . . ?
C2 Cr1 P1 125.43(14) . . ?
C1 Cr1 P1 85.99(11) . . ?
C3 Cr1 P1 147.03(12) . . ?
C4 Cr1 P1 130.60(12) . . ?
C7 Cr1 P1 111.54(13) . . ?
C5 Cr1 P1 94.48(11) . . ?
C6 Cr1 P1 84.93(11) . . ?
P2 Cr1 P1 52.04(3) . . ?
C2 Cr1 P3 74.73(14) . . ?
C1 Cr1 P3 77.35(12) . . ?
C3 Cr1 P3 161.31(11) . . ?
C4 Cr1 P3 142.95(14) . . ?
C7 Cr1 P3 153.43(14) . . ?
C5 Cr1 P3 131.46(11) . . ?
C6 Cr1 P3 136.18(11) . . ?
P2 Cr1 P3 50.99(4) . . ?
P1 Cr1 P3 51.31(4) . . ?
P2 P1 P3 59.42(5) . . ?
P2 P1 Cr1 63.53(4) . . ?
P3 P1 Cr1 65.60(4) . . ?
P3 P2 P1 60.36(5) . . ?
P3 P2 Cr1 66.23(4) . . ?
P1 P2 Cr1 64.43(4) . . ?
P2 P3 P1 60.21(5) . . ?
P2 P3 Cr1 62.78(4) . . ?
P1 P3 Cr1 63.09(5) . . ?
O1 C1 Cr1 178.4(4) . . ?
O2 C2 Cr1 178.1(4) . . ?
C4 C3 C7 107.6(3) . . ?
C4 C3 Cr1 71.2(3) . . ?
C7 C3 Cr1 72.0(2) . . ?
C5 C4 C3 107.8(4) . . ?
C5 C4 Cr1 72.9(2) . . ?
C3 C4 Cr1 70.8(3) . . ?
C6 C5 C4 108.1(4) . . ?
C6 C5 Cr1 71.8(2) . . ?
C4 C5 Cr1 69.7(2) . . ?
C5 C6 C7 108.8(3) . . ?
C5 C6 Cr1 71.5(2) . . ?
C7 C6 Cr1 70.5(2) . . ?
C6 C7 C3 107.7(4) . . ?
C6 C7 Cr1 72.5(2) . . ?
C3 C7 Cr1 70.0(2) . . ?
C9 Cr2 C8 89.47(17) . . ?
C9 Cr2 C10 91.01(17) . . ?
C8 Cr2 C10 90.97(18) . . ?
C9 Cr2 C11 83.42(17) . . ?
C8 Cr2 C11 127.55(18) . . ?
C10 Cr2 C11 37.66(19) . . ?
C9 Cr2 C14 127.42(18) . . ?
C8 Cr2 C14 82.08(19) . . ?
C10 Cr2 C14 37.89(19) . . ?
C11 Cr2 C14 62.94(18) . . ?
C9 Cr2 C13 145.40(18) . . ?
C8 Cr2 C13 111.3(2) . . ?
C10 Cr2 C13 62.45(18) . . ?
C11 Cr2 C13 61.98(19) . . ?
C14 Cr2 C13 37.40(19) . . ?
C9 Cr2 C12 112.41(19) . . ?
C8 Cr2 C12 144.79(19) . . ?
C10 Cr2 C12 62.65(18) . . ?
C11 Cr2 C12 37.14(19) . . ?
C14 Cr2 C12 62.7(2) . . ?
C13 Cr2 C12 37.1(2) . . ?
C9 Cr2 P6 125.86(11) . . ?
C8 Cr2 P6 89.55(11) . . ?
C10 Cr2 P6 143.13(14) . . ?
C11 Cr2 P6 135.25(14) . . ?
C14 Cr2 P6 105.97(14) . . ?
C13 Cr2 P6 83.15(13) . . ?
C12 Cr2 P6 98.23(14) . . ?
C9 Cr2 P5 87.85(12) . . ?
C8 Cr2 P5 127.42(12) . . ?
C10 Cr2 P5 141.55(14) . . ?
C11 Cr2 P5 104.23(14) . . ?
C14 Cr2 P5 136.84(14) . . ?
C13 Cr2 P5 99.49(15) . . ?
C12 Cr2 P5 82.41(14) . . ?
P6 Cr2 P5 52.23(4) . . ?
C9 Cr2 P4 76.14(11) . . ?
C8 Cr2 P4 77.35(12) . . ?
C10 Cr2 P4 162.55(13) . . ?
C11 Cr2 P4 147.84(14) . . ?
C14 Cr2 P4 148.62(14) . . ?
C13 Cr2 P4 133.85(13) . . ?
C12 Cr2 P4 133.09(14) . . ?
P6 Cr2 P4 50.99(4) . . ?
P5 Cr2 P4 51.12(4) . . ?
P6 P4 P5 60.80(6) . . ?
P6 P4 Cr2 63.28(4) . . ?
P5 P4 Cr2 63.52(4) . . ?
P4 P5 P6 59.37(6) . . ?
P4 P5 Cr2 65.36(4) . . ?
P6 P5 Cr2 63.60(4) . . ?
P4 P6 P5 59.83(5) . . ?
P4 P6 Cr2 65.72(4) . . ?
P5 P6 Cr2 64.17(4) . . ?
O3 C8 Cr2 177.5(3) . . ?
O4 C9 Cr2 178.4(3) . . ?
C11 C10 C14 108.0(4) . . ?
C11 C10 Cr2 71.6(2) . . ?
C14 C10 Cr2 71.8(2) . . ?
C12 C11 C10 108.8(4) . . ?
C12 C11 Cr2 72.8(2) . . ?
C10 C11 Cr2 70.8(2) . . ?
C11 C12 C13 107.3(4) . . ?
C11 C12 Cr2 70.1(2) . . ?
C13 C12 Cr2 71.4(3) . . ?
C12 C13 C14 108.9(5) . . ?
C12 C13 Cr2 71.6(3) . . ?
C14 C13 Cr2 70.5(3) . . ?
C13 C14 C10 106.9(5) . . ?
C13 C14 Cr2 72.1(3) . . ?
C10 C14 Cr2 70.3(3) . . ?

loop_
_geom_bond_atom_site_label_1
_geom_bond_atom_site_label_2
_geom_bond_distance
_geom_bond_site_symmetry_2
_geom_bond_publ_flag
Cr1 C2 1.864(4) . ?
Cr1 C1 1.872(4) . ?
Cr1 C3 2.171(4) . ?
Cr1 C4 2.177(4) . ?
Cr1 C7 2.197(4) . ?
Cr1 C5 2.218(4) . ?
Cr1 C6 2.222(4) . ?
Cr1 P2 2.4441(12) . ?
Cr1 P1 2.4630(11) . ?
Cr1 P3 2.5154(13) . ?
P1 P2 2.1528(14) . ?
P1 P3 2.1560(15) . ?
P2 P3 2.1356(16) . ?
C1 O1 1.146(5) . ?
C2 O2 1.149(4) . ?
C3 C4 1.414(7) . ?
C3 C7 1.420(7) . ?
C4 C5 1.409(5) . ?
C5 C6 1.399(6) . ?
C6 C7 1.400(6) . ?
Cr2 C9 1.862(4) . ?
Cr2 C8 1.883(4) . ?
Cr2 C10 2.174(4) . ?
Cr2 C11 2.185(4) . ?
Cr2 C14 2.195(4) . ?
Cr2 C13 2.216(5) . ?
Cr2 C12 2.219(4) . ?
Cr2 P6 2.4454(11) . ?
Cr2 P5 2.4575(12) . ?
Cr2 P4 2.4956(12) . ?
P4 P6 2.1273(17) . ?
P4 P5 2.1373(16) . ?
P5 P6 2.1581(18) . ?
C8 O3 1.132(5) . ?
C9 O4 1.151(5) . ?
C10 C11 1.407(7) . ?
C10 C14 1.419(7) . ?
C11 C12 1.403(7) . ?
C12 C13 1.410(8) . ?
C13 C14 1.414(7) . ?
